data_7205088
loop_
_publ_author_name
'Henry, Natacha'
'Costenoble, Sylvain'
'Lagren\'ee, Michel'
'Loiseau, Thierry'
'Abraham, Francis'

_publ_section_title
;
 Lanthanide-based 0D and 2D molecular assemblies with the
 pyridazine-3,6-dicarboxylate linker
;
_journal_issue 1
_journal_name_full CrystEngComm
_journal_page_first 251
_journal_paper_doi 10.1039/c0ce00013b
_journal_volume 13
_journal_year 2011
_chemical_formula_moiety
;
'2(Sm 3+). 3(C6 N2 O4 H2 2-). 4(H2 O); 3.5(H2 O)'
;
_chemical_formula_sum 'C18 H21 N6 O19.5 Sm2'
_chemical_formula_weight 934.08
_chemical_name_systematic
;
?
;
_space_group_IT_number 14
_symmetry_cell_setting monoclinic
_symmetry_space_group_name_Hall '-P 2ybc'
_symmetry_space_group_name_H-M 'P 1 21/c 1'
_atom_sites_solution_hydrogens geom
_atom_sites_solution_primary direct
_atom_sites_solution_secondary difmap
_audit_creation_method SHELXL-97
_cell_angle_alpha 90.00
_cell_angle_beta 102.245(10)
_cell_angle_gamma 90.00
_cell_formula_units_Z 4
_cell_length_a 10.4555(19)
_cell_length_b 13.333(3)
_cell_length_c 20.372(3)
_cell_measurement_reflns_used 610
_cell_measurement_temperature 296(2)
_cell_measurement_theta_max 28.946
_cell_measurement_theta_min 2.511
_cell_volume 2775.3(9)
_computing_cell_refinement 'Bruker SMART/SAINT'
_computing_data_collection 'Bruker SMART'
_computing_data_reduction 'Bruker SMART/SAINT'
_computing_structure_refinement 'SHELXL-97 (Sheldrick, 1997)'
_computing_structure_solution 'SHELXS-97 (Sheldrick, 1990)'
_diffrn_ambient_temperature 296(2)
_diffrn_measured_fraction_theta_full 0.969
_diffrn_measured_fraction_theta_max 0.969
_diffrn_measurement_device_type 'CCD area detector'
_diffrn_radiation_monochromator graphite
_diffrn_radiation_source 'fine-focus sealed tube'
_diffrn_radiation_type MoK\a
_diffrn_radiation_wavelength 0.71073
_diffrn_reflns_av_R_equivalents 0.1317
_diffrn_reflns_av_sigmaI/netI 0.0540
_diffrn_reflns_limit_h_max 14
_diffrn_reflns_limit_h_min -14
_diffrn_reflns_limit_k_max 19
_diffrn_reflns_limit_k_min -19
_diffrn_reflns_limit_l_max 29
_diffrn_reflns_limit_l_min -29
_diffrn_reflns_number 194149
_diffrn_reflns_theta_full 31.00
_diffrn_reflns_theta_max 31.00
_diffrn_reflns_theta_min 1.84
_exptl_absorpt_coefficient_mu 4.290
_exptl_absorpt_correction_T_max 0.8893
_exptl_absorpt_correction_T_min 0.3883
_exptl_absorpt_correction_type empirical
_exptl_absorpt_process_details 'empirical (SADABS)'
_exptl_crystal_colour yellow
_exptl_crystal_density_diffrn 2.199
_exptl_crystal_density_method 'not measured'
_exptl_crystal_description platelet
_exptl_crystal_F_000 1744
_exptl_crystal_size_max 0.27
_exptl_crystal_size_mid 0.14
_exptl_crystal_size_min 0.03
_refine_diff_density_max 1.281
_refine_diff_density_min -1.507
_refine_diff_density_rms 0.337
_refine_ls_extinction_method none
_refine_ls_goodness_of_fit_ref 1.067
_refine_ls_hydrogen_treatment constr
_refine_ls_matrix_type full
_refine_ls_number_parameters 415
_refine_ls_number_reflns 8585
_refine_ls_number_restraints 0
_refine_ls_restrained_S_all 1.067
_refine_ls_R_factor_all 0.0637
_refine_ls_R_factor_gt 0.0322
_refine_ls_shift/su_max 0.001
_refine_ls_shift/su_mean 0.000
_refine_ls_structure_factor_coef Fsqd
_refine_ls_weighting_details 'calc w=1/[\s^2^(Fo^2^)+(0.0556P)^2^+0.0000P] where P=(Fo^2^+2Fc^2^)/3'
_refine_ls_weighting_scheme calc
_refine_ls_wR_factor_gt 0.0778
_refine_ls_wR_factor_ref 0.1025
_reflns_number_gt 6130
_reflns_number_total 8585
_reflns_threshold_expression >2sigma(I)
_cod_data_source_file C0CE00013B.TXT
_cod_data_source_block 770965
_cod_original_cell_volume 2775.2(9)
_cod_database_code 7205088

loop_
_symmetry_equiv_pos_as_xyz
'x, y, z'
'-x, y+1/2, -z+1/2'
'-x, -y, -z'
'x, -y-1/2, z-1/2'

loop_
_atom_site_label
_atom_site_type_symbol
_atom_site_fract_x
_atom_site_fract_y
_atom_site_fract_z
_atom_site_U_iso_or_equiv
_atom_site_adp_type
_atom_site_occupancy
_atom_site_symmetry_multiplicity
_atom_site_calc_flag
_atom_site_refinement_flags
_atom_site_disorder_assembly
_atom_site_disorder_group
Sm1 Sm 0.44814(2) 0.352418(17) 0.241400(11) 0.01552(7) Uani 1 1 d . . .
Sm2 Sm 0.31028(2) 0.230183(18) 0.415185(12) 0.01841(7) Uani 1 1 d . . .
O1B O 0.6755(3) 0.3611(3) 0.24530(18) 0.0301(8) Uani 1 1 d . . .
O2B O 0.8802(4) 0.3053(4) 0.2796(2) 0.0425(11) Uani 1 1 d . . .
O3B O 0.4724(4) 0.1727(3) 0.50866(17) 0.0312(9) Uani 1 1 d . . .
N1B N 0.6042(4) 0.2828(3) 0.3521(2) 0.0210(8) Uani 1 1 d . . .
N2B N 0.5624(4) 0.2433(3) 0.4043(2) 0.0215(8) Uani 1 1 d . . .
C2B C 0.7299(5) 0.2732(4) 0.3489(2) 0.0237(10) Uani 1 1 d . . .
C3B C 0.8206(6) 0.2243(5) 0.3972(3) 0.0349(13) Uani 1 1 d . . .
H3B H 0.9076 0.2191 0.3937 0.042 Uiso 1 1 calc R . .
C4B C 0.7782(5) 0.1837(5) 0.4503(3) 0.0345(13) Uani 1 1 d . . .
H4B H 0.8354 0.1498 0.4843 0.041 Uiso 1 1 calc R . .
C1B C 0.7658(5) 0.3173(4) 0.2861(3) 0.0261(10) Uani 1 1 d . . .
C5B C 0.6469(5) 0.1947(4) 0.4519(2) 0.0218(10) Uani 1 1 d . . .
O1H O 0.4008(4) 0.3870(3) 0.12359(17) 0.0292(8) Uani 1 1 d . . .
O1C O 0.5058(4) 0.5306(3) 0.24334(18) 0.0317(9) Uani 1 1 d . . .
O1A O 0.2451(4) 0.4394(3) 0.22334(19) 0.0348(9) Uani 1 1 d . . .
C2A C 0.0526(5) 0.5308(4) 0.2012(3) 0.0275(11) Uani 1 1 d . . .
C1A C 0.1608(5) 0.4761(4) 0.1773(3) 0.0289(11) Uani 1 1 d . . .
O2A O 0.1623(5) 0.4746(4) 0.1169(2) 0.0570(14) Uani 1 1 d . . .
O3H O 0.1081(4) 0.3353(3) 0.3771(2) 0.0337(9) Uani 1 1 d . . .
O3C O 0.2950(4) 0.3393(3) 0.50482(18) 0.0317(9) Uani 1 1 d . . .
O2H O 0.1735(4) 0.1441(4) 0.4773(2) 0.0463(12) Uani 1 1 d . . .
O2C O 0.4834(4) 0.6866(3) 0.2775(2) 0.0344(9) Uani 1 1 d . . .
O4C O 0.2783(6) 0.4898(4) 0.5504(2) 0.0576(14) Uani 1 1 d . . .
C6C C 0.3028(6) 0.4330(4) 0.5073(3) 0.0321(12) Uani 1 1 d . . .
C5C C 0.3483(5) 0.4824(4) 0.4484(3) 0.0267(11) Uani 1 1 d . . .
C2C C 0.4303(5) 0.5576(4) 0.3435(3) 0.0245(10) Uani 1 1 d . . .
C1C C 0.4774(5) 0.5939(4) 0.2829(3) 0.0224(10) Uani 1 1 d . . .
N2C N 0.3783(4) 0.4204(3) 0.4027(2) 0.0218(8) Uani 1 1 d . . .
N1C N 0.4202(4) 0.4586(3) 0.3496(2) 0.0207(8) Uani 1 1 d . . .
N1A N -0.0352(4) 0.5793(3) 0.1539(2) 0.0286(10) Uani 1 1 d . . .
N2A N -0.1273(4) 0.6343(3) 0.1734(2) 0.0258(9) Uani 1 1 d . . .
C5A C -0.1336(5) 0.6403(4) 0.2374(3) 0.0251(10) Uani 1 1 d . . .
O4H O 0.3916(4) 0.0658(3) 0.38101(19) 0.0321(9) Uani 1 1 d . . .
C3C C 0.3965(7) 0.6245(4) 0.3889(3) 0.0427(16) Uani 1 1 d . . .
H3C H 0.4024 0.6934 0.3830 0.051 Uiso 1 1 calc R . .
C4C C 0.3536(7) 0.5855(4) 0.4433(3) 0.0438(16) Uani 1 1 d . . .
H4C H 0.3292 0.6271 0.4752 0.053 Uiso 1 1 calc R . .
C3A C 0.0466(6) 0.5329(5) 0.2691(3) 0.0387(14) Uani 1 1 d . . .
H3A H 0.1069 0.4973 0.3007 0.046 Uiso 1 1 calc R . .
C4A C -0.0485(5) 0.5876(5) 0.2880(3) 0.0349(13) Uani 1 1 d . . .
H4A H -0.0568 0.5900 0.3325 0.042 Uiso 1 1 calc R . .
C6A C -0.2382(5) 0.7095(4) 0.2514(3) 0.0231(10) Uani 1 1 d . . .
O3A O -0.2500(4) 0.7253(3) 0.30909(18) 0.0338(9) Uani 1 1 d . . .
O4B O 0.6651(4) 0.1030(4) 0.5526(2) 0.0441(11) Uani 1 1 d . . .
C6B C 0.5906(5) 0.1517(4) 0.5097(3) 0.0266(11) Uani 1 1 d . . .
O4A O -0.3124(3) 0.7515(3) 0.20020(17) 0.0225(7) Uani 1 1 d . . .
O7H O 0.0645(5) 0.2622(5) 0.5640(3) 0.0635(15) Uani 1 1 d . . .
O6H O 0.9750(7) 0.4100(6) 0.4635(4) 0.106(3) Uani 1 1 d . . .
O5H O 0.0353(15) 0.9890(12) 0.4860(7) 0.080(5) Uani 0.50 1 d P . .
O8H O 0.8945(6) 0.3106(6) 0.1411(3) 0.0797(19) Uani 1 1 d . . .

loop_
_atom_site_aniso_label
_atom_site_aniso_U_11
_atom_site_aniso_U_22
_atom_site_aniso_U_33
_atom_site_aniso_U_23
_atom_site_aniso_U_13
_atom_site_aniso_U_12
Sm1 0.01612(12) 0.01305(10) 0.01832(12) 0.00175(8) 0.00576(9) 0.00108(8)
Sm2 0.01794(12) 0.02052(12) 0.01751(13) 0.00108(9) 0.00542(9) -0.00232(9)
O1B 0.0196(18) 0.039(2) 0.032(2) 0.0138(16) 0.0062(15) -0.0012(15)
O2B 0.022(2) 0.072(3) 0.037(2) 0.015(2) 0.0140(17) 0.008(2)
O3B 0.025(2) 0.051(3) 0.0193(19) 0.0069(16) 0.0074(15) 0.0030(17)
N1B 0.019(2) 0.025(2) 0.020(2) 0.0038(15) 0.0068(16) 0.0006(16)
N2B 0.021(2) 0.024(2) 0.019(2) 0.0021(15) 0.0038(16) -0.0009(16)
C2B 0.019(2) 0.030(3) 0.024(3) 0.001(2) 0.0078(19) -0.001(2)
C3B 0.023(3) 0.047(4) 0.035(3) 0.010(3) 0.007(2) 0.006(2)
C4B 0.019(3) 0.051(4) 0.033(3) 0.014(3) 0.006(2) 0.009(2)
C1B 0.021(2) 0.032(3) 0.027(3) 0.004(2) 0.007(2) -0.002(2)
C5B 0.020(2) 0.022(2) 0.023(3) 0.0023(18) 0.0053(19) 0.0023(19)
O1H 0.030(2) 0.041(2) 0.0177(18) 0.0021(15) 0.0075(15) 0.0056(17)
O1C 0.044(2) 0.0200(18) 0.037(2) 0.0001(15) 0.0207(18) -0.0055(16)
O1A 0.029(2) 0.045(2) 0.030(2) 0.0028(17) 0.0061(16) 0.0189(18)
C2A 0.024(3) 0.031(3) 0.028(3) 0.003(2) 0.006(2) 0.013(2)
C1A 0.023(3) 0.032(3) 0.032(3) 0.002(2) 0.009(2) 0.012(2)
O2A 0.053(3) 0.087(4) 0.034(3) 0.007(2) 0.015(2) 0.045(3)
O3H 0.0219(19) 0.037(2) 0.042(2) 0.0023(17) 0.0066(17) 0.0066(16)
O3C 0.042(2) 0.034(2) 0.0220(19) -0.0030(15) 0.0126(17) -0.0034(17)
O2H 0.043(3) 0.066(3) 0.034(2) 0.011(2) 0.018(2) -0.014(2)
O2C 0.044(2) 0.0158(17) 0.046(2) 0.0012(16) 0.0137(19) -0.0029(17)
O4C 0.095(4) 0.047(3) 0.042(3) -0.018(2) 0.041(3) -0.008(3)
C6C 0.037(3) 0.035(3) 0.027(3) -0.005(2) 0.012(2) -0.009(2)
C5C 0.028(3) 0.024(3) 0.029(3) -0.005(2) 0.007(2) -0.003(2)
C2C 0.026(3) 0.020(2) 0.029(3) -0.0047(19) 0.007(2) -0.003(2)
C1C 0.018(2) 0.018(2) 0.031(3) 0.0004(18) 0.0050(19) -0.0054(18)
N2C 0.026(2) 0.0167(19) 0.024(2) -0.0021(15) 0.0084(17) 0.0001(16)
N1C 0.021(2) 0.0154(19) 0.026(2) -0.0013(15) 0.0054(17) -0.0012(15)
N1A 0.025(2) 0.033(3) 0.028(2) 0.0009(18) 0.0070(18) 0.0127(19)
N2A 0.024(2) 0.028(2) 0.026(2) 0.0026(17) 0.0066(18) 0.0085(17)
C5A 0.023(3) 0.027(3) 0.025(3) 0.000(2) 0.005(2) 0.007(2)
O4H 0.036(2) 0.0231(19) 0.039(2) -0.0009(16) 0.0119(18) 0.0015(16)
C3C 0.071(5) 0.016(3) 0.049(4) -0.007(2) 0.030(3) -0.003(3)
C4C 0.071(5) 0.025(3) 0.043(4) -0.016(2) 0.027(3) -0.003(3)
C3A 0.038(3) 0.044(3) 0.034(3) 0.009(3) 0.009(3) 0.024(3)
C4A 0.033(3) 0.045(4) 0.026(3) 0.003(2) 0.003(2) 0.020(3)
C6A 0.019(2) 0.024(2) 0.025(3) -0.0006(18) 0.0037(19) 0.0043(19)
O3A 0.033(2) 0.049(3) 0.0200(19) -0.0018(16) 0.0071(16) 0.0146(18)
O4B 0.032(2) 0.060(3) 0.038(2) 0.029(2) 0.0025(18) 0.007(2)
C6B 0.031(3) 0.028(3) 0.021(3) 0.003(2) 0.006(2) -0.002(2)
O4A 0.0226(18) 0.0259(18) 0.0194(17) 0.0001(13) 0.0055(14) 0.0090(14)
O7H 0.052(3) 0.089(4) 0.049(3) -0.005(3) 0.010(3) -0.015(3)
O6H 0.088(5) 0.136(7) 0.101(6) -0.033(5) 0.038(4) 0.026(5)
O5H 0.093(13) 0.082(9) 0.062(10) 0.007(7) 0.006(6) -0.029(9)
O8H 0.069(4) 0.128(6) 0.049(3) 0.016(3) 0.028(3) 0.037(4)

loop_
_atom_type_symbol
_atom_type_description
_atom_type_scat_dispersion_real
_atom_type_scat_dispersion_imag
_atom_type_scat_source
C C 0.0033 0.0016 'International Tables Vol C Tables 4.2.6.8 and 6.1.1.4'
H H 0.0000 0.0000 'International Tables Vol C Tables 4.2.6.8 and 6.1.1.4'
N N 0.0061 0.0033 'International Tables Vol C Tables 4.2.6.8 and 6.1.1.4'
O O 0.0106 0.0060 'International Tables Vol C Tables 4.2.6.8 and 6.1.1.4'
Sm Sm -0.1638 3.4418 'International Tables Vol C Tables 4.2.6.8 and 6.1.1.4'

loop_
_geom_angle_atom_site_label_1
_geom_angle_atom_site_label_2
_geom_angle_atom_site_label_3
_geom_angle
_geom_angle_site_symmetry_1
_geom_angle_site_symmetry_3
_geom_angle_publ_flag
O1B Sm1 O1A 147.07(14) . . ?
O1B Sm1 O2C 73.51(14) . 2_645 ?
O1A Sm1 O2C 135.83(15) . 2_645 ?
O1B Sm1 O1H 90.96(12) . . ?
O1A Sm1 O1H 76.27(13) . . ?
O2C Sm1 O1H 91.25(14) 2_645 . ?
O1B Sm1 O4A 134.04(12) . 2_545 ?
O1A Sm1 O4A 75.64(13) . 2_545 ?
O2C Sm1 O4A 78.05(13) 2_645 2_545 ?
O1H Sm1 O4A 125.30(12) . 2_545 ?
O1B Sm1 O1C 73.10(13) . . ?
O1A Sm1 O1C 74.83(14) . . ?
O2C Sm1 O1C 145.27(14) 2_645 . ?
O1H Sm1 O1C 80.05(13) . . ?
O4A Sm1 O1C 133.91(12) 2_545 . ?
O1B Sm1 N1B 63.66(12) . . ?
O1A Sm1 N1B 132.03(12) . . ?
O2C Sm1 N1B 70.18(13) 2_645 . ?
O1H Sm1 N1B 151.57(12) . . ?
O4A Sm1 N1B 73.09(12) 2_545 . ?
O1C Sm1 N1B 102.74(13) . . ?
O1B Sm1 N1C 103.29(13) . . ?
O1A Sm1 N1C 67.74(13) . . ?
O2C Sm1 N1C 135.32(13) 2_645 . ?
O1H Sm1 N1C 133.36(12) . . ?
O4A Sm1 N1C 73.44(12) 2_545 . ?
O1C Sm1 N1C 62.92(12) . . ?
N1B Sm1 N1C 69.00(12) . . ?
O1B Sm1 O3A 136.63(13) . 2_545 ?
O1A Sm1 O3A 70.14(14) . 2_545 ?
O2C Sm1 O3A 65.74(14) 2_645 2_545 ?
O1H Sm1 O3A 76.12(12) . 2_545 ?
O4A Sm1 O3A 50.39(11) 2_545 2_545 ?
O1C Sm1 O3A 141.26(13) . 2_545 ?
N1B Sm1 O3A 112.77(12) . 2_545 ?
N1C Sm1 O3A 115.75(12) . 2_545 ?
O1B Sm1 C6A 141.97(14) . 2_545 ?
O1A Sm1 C6A 70.84(15) . 2_545 ?
O2C Sm1 C6A 70.04(14) 2_645 2_545 ?
O1H Sm1 C6A 100.22(14) . 2_545 ?
O4A Sm1 C6A 25.72(12) 2_545 2_545 ?
O1C Sm1 C6A 144.45(14) . 2_545 ?
N1B Sm1 C6A 93.55(13) . 2_545 ?
N1C Sm1 C6A 95.11(13) . 2_545 ?
O3A Sm1 C6A 24.67(12) 2_545 2_545 ?
O3C Sm2 O4A 134.99(12) . 2_545 ?
O3C Sm2 O3B 74.62(14) . . ?
O4A Sm2 O3B 132.33(12) 2_545 . ?
O3C Sm2 O2H 75.00(15) . . ?
O4A Sm2 O2H 135.53(14) 2_545 . ?
O3B Sm2 O2H 80.05(14) . . ?
O3C Sm2 O4H 146.68(13) . . ?
O4A Sm2 O4H 75.78(13) 2_545 . ?
O3B Sm2 O4H 73.48(13) . . ?
O2H Sm2 O4H 90.21(15) . . ?
O3C Sm2 O3H 72.90(13) . . ?
O4A Sm2 O3H 79.15(13) 2_545 . ?
O3B Sm2 O3H 146.17(13) . . ?
O2H Sm2 O3H 82.71(15) . . ?
O4H Sm2 O3H 135.60(13) . . ?
O3C Sm2 N2A 131.46(14) . 2_545 ?
O4A Sm2 N2A 62.77(12) 2_545 2_545 ?
O3B Sm2 N2A 132.24(14) . 2_545 ?
O2H Sm2 N2A 72.81(14) . 2_545 ?
O4H Sm2 N2A 68.19(13) . 2_545 ?
O3H Sm2 N2A 67.84(14) . 2_545 ?
O3C Sm2 N2C 63.30(12) . . ?
O4A Sm2 N2C 74.46(12) 2_545 . ?
O3B Sm2 N2C 102.87(13) . . ?
O2H Sm2 N2C 135.16(15) . . ?
O4H Sm2 N2C 134.01(12) . . ?
O3H Sm2 N2C 70.35(13) . . ?
N2A Sm2 N2C 124.14(13) 2_545 . ?
O3C Sm2 N2B 104.50(13) . . ?
O4A Sm2 N2B 72.30(12) 2_545 . ?
O3B Sm2 N2B 63.02(12) . . ?
O2H Sm2 N2B 141.10(14) . . ?
O4H Sm2 N2B 68.80(13) . . ?
O3H Sm2 N2B 135.21(13) . . ?
N2A Sm2 N2B 123.34(13) 2_545 . ?
N2C Sm2 N2B 69.19(13) . . ?
C1B O1B Sm1 127.3(3) . . ?
C6B O3B Sm2 127.6(3) . . ?
C2B N1B N2B 119.4(4) . . ?
C2B N1B Sm1 115.2(3) . . ?
N2B N1B Sm1 124.5(3) . . ?
C5B N2B N1B 119.4(4) . . ?
C5B N2B Sm2 114.6(3) . . ?
N1B N2B Sm2 125.4(3) . . ?
N1B C2B C3B 123.1(5) . . ?
N1B C2B C1B 115.1(4) . . ?
C3B C2B C1B 121.8(5) . . ?
C4B C3B C2B 117.6(5) . . ?
C4B C3B H3B 121.2 . . ?
C2B C3B H3B 121.2 . . ?
C3B C4B C5B 117.7(5) . . ?
C3B C4B H4B 121.1 . . ?
C5B C4B H4B 121.1 . . ?
O2B C1B O1B 126.4(5) . . ?
O2B C1B C2B 117.0(5) . . ?
O1B C1B C2B 116.6(4) . . ?
N2B C5B C4B 122.7(5) . . ?
N2B C5B C6B 115.9(4) . . ?
C4B C5B C6B 121.4(5) . . ?
C1C O1C Sm1 125.2(3) . . ?
C1A O1A Sm1 140.9(3) . . ?
N1A C2A C3A 122.1(5) . . ?
N1A C2A C1A 116.4(4) . . ?
C3A C2A C1A 121.5(5) . . ?
O2A C1A O1A 126.1(5) . . ?
O2A C1A C2A 119.8(5) . . ?
O1A C1A C2A 114.0(5) . . ?
C6C O3C Sm2 129.1(3) . . ?
C1C O2C Sm1 163.7(4) . 2_655 ?
O4C C6C O3C 128.6(5) . . ?
O4C C6C C5C 116.2(5) . . ?
O3C C6C C5C 115.2(5) . . ?
N2C C5C C4C 123.1(5) . . ?
N2C C5C C6C 116.1(5) . . ?
C4C C5C C6C 120.8(5) . . ?
N1C C2C C3C 122.7(5) . . ?
N1C C2C C1C 116.3(4) . . ?
C3C C2C C1C 121.0(5) . . ?
O2C C1C O1C 126.4(5) . . ?
O2C C1C C2C 115.1(4) . . ?
O1C C1C C2C 118.5(4) . . ?
C5C N2C N1C 119.4(4) . . ?
C5C N2C Sm2 114.7(3) . . ?
N1C N2C Sm2 125.1(3) . . ?
C2C N1C N2C 119.6(4) . . ?
C2C N1C Sm1 114.9(3) . . ?
N2C N1C Sm1 124.7(3) . . ?
N2A N1A C2A 118.4(4) . . ?
C5A N2A N1A 121.1(4) . . ?
C5A N2A Sm2 117.4(3) . 2 ?
N1A N2A Sm2 121.4(3) . 2 ?
N2A C5A C4A 122.5(5) . . ?
N2A C5A C6A 114.5(4) . . ?
C4A C5A C6A 123.0(5) . . ?
C4C C3C C2C 117.7(5) . . ?
C4C C3C H3C 121.1 . . ?
C2C C3C H3C 121.1 . . ?
C3C C4C C5C 117.4(5) . . ?
C3C C4C H4C 121.3 . . ?
C5C C4C H4C 121.3 . . ?
C4A C3A C2A 118.8(5) . . ?
C4A C3A H3A 120.6 . . ?
C2A C3A H3A 120.6 . . ?
C3A C4A C5A 117.0(5) . . ?
C3A C4A H4A 121.5 . . ?
C5A C4A H4A 121.5 . . ?
O3A C6A O4A 122.4(5) . . ?
O3A C6A C5A 120.8(4) . . ?
O4A C6A C5A 116.8(4) . . ?
O3A C6A Sm1 67.2(3) . 2 ?
O4A C6A Sm1 55.2(2) . 2 ?
C5A C6A Sm1 171.9(4) . 2 ?
C6A O3A Sm1 88.2(3) . 2 ?
O4B C6B O3B 126.9(5) . . ?
O4B C6B C5B 117.1(5) . . ?
O3B C6B C5B 116.0(4) . . ?
C6A O4A Sm2 128.3(3) . 2 ?
C6A O4A Sm1 99.1(3) . 2 ?
Sm2 O4A Sm1 132.68(14) 2 2 ?

loop_
_geom_bond_atom_site_label_1
_geom_bond_atom_site_label_2
_geom_bond_distance
_geom_bond_site_symmetry_2
_geom_bond_publ_flag
Sm1 O1B 2.364(4) . ?
Sm1 O1A 2.378(4) . ?
Sm1 O2C 2.380(4) 2_645 ?
Sm1 O1H 2.390(3) . ?
Sm1 O4A 2.440(3) 2_545 ?
Sm1 O1C 2.449(4) . ?
Sm1 N1B 2.655(4) . ?
Sm1 N1C 2.686(4) . ?
Sm1 O3A 2.705(4) 2_545 ?
Sm1 C6A 2.934(5) 2_545 ?
Sm2 O3C 2.366(4) . ?
Sm2 O4A 2.373(3) 2_545 ?
Sm2 O3B 2.391(4) . ?
Sm2 O2H 2.394(4) . ?
Sm2 O4H 2.503(4) . ?
Sm2 O3H 2.518(4) . ?
Sm2 N2A 2.662(4) 2_545 ?
Sm2 N2C 2.661(4) . ?
Sm2 N2B 2.698(4) . ?
O1B C1B 1.262(6) . ?
O2B C1B 1.241(6) . ?
O3B C6B 1.263(6) . ?
N1B C2B 1.336(6) . ?
N1B N2B 1.339(5) . ?
N2B C5B 1.333(6) . ?
C2B C3B 1.376(7) . ?
C2B C1B 1.526(7) . ?
C3B C4B 1.366(8) . ?
C3B H3B 0.9300 . ?
C4B C5B 1.388(7) . ?
C4B H4B 0.9300 . ?
C5B C6B 1.534(7) . ?
O1C C1C 1.246(6) . ?
O1A C1A 1.243(6) . ?
C2A N1A 1.347(6) . ?
C2A C3A 1.398(7) . ?
C2A C1A 1.511(7) . ?
C1A O2A 1.235(6) . ?
O3C C6C 1.252(7) . ?
O2C C1C 1.243(6) . ?
O2C Sm1 2.380(4) 2_655 ?
O4C C6C 1.227(6) . ?
C6C C5C 1.531(7) . ?
C5C N2C 1.331(6) . ?
C5C C4C 1.380(8) . ?
C2C N1C 1.331(6) . ?
C2C C3C 1.385(7) . ?
C2C C1C 1.503(7) . ?
N2C N1C 1.351(5) . ?
N1A N2A 1.336(6) . ?
N2A C5A 1.323(6) . ?
N2A Sm2 2.662(4) 2 ?
C5A C4A 1.399(7) . ?
C5A C6A 1.503(7) . ?
C3C C4C 1.382(8) . ?
C3C H3C 0.9300 . ?
C4C H4C 0.9300 . ?
C3A C4A 1.352(7) . ?
C3A H3A 0.9300 . ?
C4A H4A 0.9300 . ?
C6A O3A 1.225(6) . ?
C6A O4A 1.289(6) . ?
C6A Sm1 2.934(5) 2 ?
O3A Sm1 2.705(4) 2 ?
O4B C6B 1.227(6) . ?
O4A Sm2 2.373(3) 2 ?
O4A Sm1 2.440(3) 2 ?
O5H O5H 1.06(2) 3_576 ?
